data_2013398
loop_
_publ_author_name
'Averkiev, Boris B.'
'Antipin, Mikhail Yu.'
'Sheremetev, Aleksey B.'
'Timofeeva, Tatiana V.'

_publ_section_title
;
 Four 3-cyanodifurazanyl ethers: potential propellants
;
_journal_issue 7
_journal_name_full 'Acta Crystallographica Section C'
_journal_page_first o383
_journal_page_last o387
_journal_paper_doi 10.1107/S0108270103009521
_journal_volume 59
_journal_year 2003
_chemical_formula_iupac 'C5 N6 O5'
_chemical_formula_moiety 'C5 N6 O5'
_chemical_formula_sum 'C5 N6 O5'
_chemical_formula_weight 224.11
_chemical_name_systematic
;
3-cyanofurazanyl 3-nitrofurazanyl ether
;
_space_group_IT_number 19
_symmetry_cell_setting orthorhombic
_symmetry_space_group_name_Hall 'P 2ac 2ab'
_symmetry_space_group_name_H-M 'P 21 21 21'
_atom_sites_solution_primary direct
_atom_sites_solution_secondary difmap
_audit_creation_method SHELXL-97
_cell_angle_alpha 90.00
_cell_angle_beta 90.00
_cell_angle_gamma 90.00
_cell_formula_units_Z 4
_cell_length_a 7.853(2)
_cell_length_b 8.791(2)
_cell_length_c 12.229(3)
_cell_measurement_reflns_used 24
_cell_measurement_temperature 293(2)
_cell_measurement_theta_max 12
_cell_measurement_theta_min 11
_cell_volume 844.2(4)
_computing_cell_refinement P3/PC
_computing_data_collection 'P3/PC (Siemens, 1989)'
_computing_data_reduction P3/PC
_computing_molecular_graphics SHELXTL
_computing_publication_material SHELXTL
_computing_structure_refinement SHELXTL
_computing_structure_solution 'SHELXTL (Sheldrick, 1998)'
_diffrn_ambient_temperature 293(2)
_diffrn_measured_fraction_theta_full 0.992
_diffrn_measured_fraction_theta_max 0.992
_diffrn_measurement_device_type 'Siemens P3/PC'
_diffrn_measurement_method \q/2\q
_diffrn_radiation_monochromator graphite
_diffrn_radiation_source 'fine-focus sealed tube'
_diffrn_radiation_type MoK\a
_diffrn_radiation_wavelength 0.71073
_diffrn_reflns_av_R_equivalents 0.0
_diffrn_reflns_av_sigmaI/netI 0.018
_diffrn_reflns_limit_h_max 11
_diffrn_reflns_limit_h_min 0
_diffrn_reflns_limit_k_max 12
_diffrn_reflns_limit_k_min 0
_diffrn_reflns_limit_l_max 17
_diffrn_reflns_limit_l_min 0
_diffrn_reflns_number 1433
_diffrn_reflns_theta_full 30.06
_diffrn_reflns_theta_max 30.06
_diffrn_reflns_theta_min 2.85
_diffrn_standards_decay_% 3
_diffrn_standards_interval_count 98
_diffrn_standards_number 2
_exptl_absorpt_coefficient_mu 0.160
_exptl_absorpt_correction_type none
_exptl_crystal_colour yellow
_exptl_crystal_density_diffrn 1.763
_exptl_crystal_density_method 'not measured'
_exptl_crystal_description 'rectangular prism'
_exptl_crystal_F_000 448
_exptl_crystal_size_max 0.6
_exptl_crystal_size_mid 0.5
_exptl_crystal_size_min 0.4
_refine_diff_density_max 0.270
_refine_diff_density_min -0.229
_refine_ls_abs_structure_details 'Flack H D (1983), Acta Cryst. A39, 876-881'
_refine_ls_abs_structure_Flack 'not reliably determined'
_refine_ls_extinction_method none
_refine_ls_goodness_of_fit_ref 1.015
_refine_ls_matrix_type full
_refine_ls_number_parameters 145
_refine_ls_number_reflns 1433
_refine_ls_number_restraints 0
_refine_ls_restrained_S_all 1.015
_refine_ls_R_factor_all 0.0559
_refine_ls_R_factor_gt 0.0451
_refine_ls_shift/su_max 0.001
_refine_ls_shift/su_mean 0.000
_refine_ls_structure_factor_coef Fsqd
_refine_ls_weighting_details 'calc w = 1/[\s^2^(Fo^2^)+(0.0882P)^2^] where P = (Fo^2^+2Fc^2^)/3'
_refine_ls_weighting_scheme calc
_refine_ls_wR_factor_gt 0.1173
_refine_ls_wR_factor_ref 0.1207
_reflns_number_gt 1164
_reflns_number_total 1433
_reflns_threshold_expression I>2\s(I)
_cod_data_source_file bm1529.cif
_cod_data_source_block V
_cod_depositor_comments
;
The following automatic conversions were performed:
'_symmetry_cell_setting' value 'Orthorhombic' changed to 'orthorhombic'
according to '/home/saulius/struct/CIF-dictionaries/cif_core.dic'
dictionary named 'cif_core.dic' version 2.4.1 from 2010-06-29.

Automatic conversion script
Id: cif_fix_enum 1527 2010-12-29 10:47:43Z saulius 

The following automatic conversions were performed:

'_symmetry_cell_setting' value 'Orthorhombic' changed to
'orthorhombic' according to
/home/saulius/struct/CIF-dictionaries/cif_core.dic dictionary named
'cif_core.dic' version 2.4.1 from 2010-06-29.

Automatic conversion script
Id: cif_fix_values 1715 2011-07-08 13:25:40Z adriana 
;
_cod_database_code 2013398
_cod_database_fobs_code 2013398

loop_
_symmetry_equiv_pos_as_xyz
'x, y, z'
'-x+1/2, -y, z+1/2'
'-x, y+1/2, -z+1/2'
'x+1/2, -y+1/2, -z'

loop_
_atom_site_label
_atom_site_fract_x
_atom_site_fract_y
_atom_site_fract_z
_atom_site_U_iso_or_equiv
_atom_site_adp_type
_atom_site_calc_flag
_atom_site_refinement_flags
_atom_site_occupancy
_atom_site_disorder_assembly
_atom_site_disorder_group
_atom_site_type_symbol
N1 0.0832(3) 0.9050(2) -0.0165(2) 0.0785(7) Uani d . 1 . . N
C2 0.0203(3) 0.8090(2) -0.0611(2) 0.0537(5) Uani d . 1 . . C
C3 -0.0545(3) 0.6828(2) -0.11701(18) 0.0483(4) Uani d . 1 . . C
N4 -0.1255(3) 0.6929(3) -0.2121(2) 0.0670(6) Uani d . 1 . . N
O5 -0.1779(3) 0.5484(2) -0.23731(15) 0.0720(5) Uani d . 1 . . O
N6 -0.1383(3) 0.4470(2) -0.15446(16) 0.0590(5) Uani d . 1 . . N
C7 -0.0635(2) 0.5288(2) -0.08212(17) 0.0450(4) Uani d . 1 . . C
O8 0.0027(2) 0.48357(15) 0.01431(13) 0.0558(4) Uani d . 1 . . O
C9 -0.0433(2) 0.3479(2) 0.05784(16) 0.0444(4) Uani d . 1 . . C
N10 -0.1617(2) 0.2591(2) 0.02356(16) 0.0557(5) Uani d . 1 . . N
O11 -0.1614(2) 0.13986(18) 0.09789(16) 0.0629(4) Uani d . 1 . . O
N12 -0.0427(2) 0.1600(2) 0.17751(17) 0.0576(5) Uani d . 1 . . N
C13 0.0294(2) 0.2875(2) 0.15376(16) 0.0451(4) Uani d . 1 . . C
N14 0.1663(2) 0.3473(2) 0.22108(15) 0.0521(4) Uani d . 1 . . N
O15 0.1804(3) 0.2959(3) 0.31297(16) 0.0744(5) Uani d . 1 . . O
O16 0.2566(2) 0.4433(2) 0.18071(16) 0.0642(4) Uani d . 1 . . O

loop_
_atom_site_aniso_label
_atom_site_aniso_U_11
_atom_site_aniso_U_22
_atom_site_aniso_U_33
_atom_site_aniso_U_12
_atom_site_aniso_U_13
_atom_site_aniso_U_23
N1 0.0843(15) 0.0633(12) 0.0879(15) -0.0119(13) -0.0030(15) -0.0099(12)
C2 0.0540(11) 0.0462(10) 0.0608(11) -0.0016(9) 0.0026(10) 0.0001(9)
C3 0.0426(8) 0.0494(10) 0.0530(10) 0.0012(8) 0.0019(8) 0.0009(8)
N4 0.0698(13) 0.0652(12) 0.0659(13) -0.0058(11) -0.0130(11) 0.0101(10)
O5 0.0829(13) 0.0745(11) 0.0586(9) -0.0108(10) -0.0208(9) 0.0003(9)
N6 0.0614(10) 0.0554(9) 0.0602(10) -0.0020(9) -0.0121(9) -0.0036(9)
C7 0.0390(8) 0.0459(9) 0.0503(9) 0.0009(7) -0.0028(8) -0.0025(8)
O8 0.0607(9) 0.0457(7) 0.0610(8) -0.0089(7) -0.0180(8) 0.0049(6)
C9 0.0429(8) 0.0401(8) 0.0501(9) 0.0042(7) -0.0002(8) -0.0048(8)
N10 0.0517(9) 0.0484(8) 0.0669(12) -0.0056(8) -0.0084(9) -0.0007(9)
O11 0.0581(9) 0.0530(8) 0.0776(10) -0.0114(8) -0.0042(9) 0.0046(8)
N12 0.0550(9) 0.0547(9) 0.0632(11) 0.0012(9) 0.0035(9) 0.0039(9)
C13 0.0405(8) 0.0453(9) 0.0496(9) 0.0055(7) 0.0055(8) -0.0035(7)
N14 0.0489(9) 0.0555(9) 0.0518(9) 0.0121(9) -0.0034(7) -0.0121(8)
O15 0.0744(11) 0.0938(13) 0.0549(9) 0.0121(12) -0.0107(9) 0.0014(10)
O16 0.0581(9) 0.0635(10) 0.0709(10) -0.0077(9) -0.0056(9) -0.0098(9)

loop_
_atom_type_symbol
_atom_type_description
_atom_type_scat_dispersion_real
_atom_type_scat_dispersion_imag
_atom_type_scat_source
C C 0.0033 0.0016 'International Tables Vol C Tables 4.2.6.8 and 6.1.1.4'
N N 0.0061 0.0033 'International Tables Vol C Tables 4.2.6.8 and 6.1.1.4'
O O 0.0106 0.0060 'International Tables Vol C Tables 4.2.6.8 and 6.1.1.4'

loop_
_geom_angle_atom_site_label_1
_geom_angle_atom_site_label_2
_geom_angle_atom_site_label_3
_geom_angle
_geom_angle_publ_flag
N1 C2 C3 177.9(3) no
N4 C3 C7 108.3(2) no
N4 C3 C2 123.7(2) no
C7 C3 C2 128.0(2) no
C3 N4 O5 105.6(2) no
N4 O5 N6 111.39(16) no
C7 N6 O5 104.28(18) no
N6 C7 O8 127.93(19) no
N6 C7 C3 110.47(19) no
O8 C7 C3 121.60(18) no
C7 O8 C9 120.01(16) no
N10 C9 O8 126.84(19) no
N10 C9 C13 109.66(18) no
O8 C9 C13 123.42(18) no
C9 N10 O11 104.12(17) no
N12 O11 N10 111.82(15) no
C13 N12 O11 104.66(18) no
N12 C13 C9 109.72(19) no
N12 C13 N14 120.8(2) no
C9 C13 N14 129.48(19) no
O16 N14 O15 125.7(2) no
O16 N14 C13 117.12(18) no
O15 N14 C13 117.2(2) no

loop_
_geom_bond_atom_site_label_1
_geom_bond_atom_site_label_2
_geom_bond_site_symmetry_2
_geom_bond_distance
_geom_bond_publ_flag
N1 C2 . 1.120(3) no
C2 C3 . 1.429(3) no
C3 N4 . 1.293(3) no
C3 C7 . 1.422(3) no
N4 O5 . 1.370(3) no
O5 N6 . 1.385(3) no
N6 C7 . 1.282(3) no
C7 O8 . 1.349(3) no
O8 C9 . 1.355(2) no
C9 N10 . 1.284(3) no
C9 C13 . 1.408(3) no
N10 O11 . 1.387(3) no
O11 N12 . 1.360(3) no
N12 C13 . 1.289(3) no
C13 N14 . 1.453(3) no
N14 O16 . 1.208(3) no
N14 O15 . 1.216(3) no

loop_
_geom_torsion_atom_site_label_1
_geom_torsion_atom_site_label_2
_geom_torsion_atom_site_label_3
_geom_torsion_atom_site_label_4
_geom_torsion
_geom_torsion_publ_flag
C7 C3 N4 O5 -0.2(3) no
C2 C3 N4 O5 179.0(2) no
C3 N4 O5 N6 0.3(3) no
N4 O5 N6 C7 -0.3(3) no
O5 N6 C7 O8 -178.9(2) no
O5 N6 C7 C3 0.2(2) no
N4 C3 C7 N6 0.0(3) no
C2 C3 C7 N6 -179.2(2) no
N4 C3 C7 O8 179.2(2) no
C2 C3 C7 O8 0.0(4) no
N6 C7 O8 C9 -17.3(3) no
C3 C7 O8 C9 163.60(19) no
C7 O8 C9 N10 -8.6(3) no
C7 O8 C9 C13 175.08(18) no
O8 C9 N10 O11 -177.78(19) no
C13 C9 N10 O11 -1.0(2) no
C9 N10 O11 N12 0.8(2) no
N10 O11 N12 C13 -0.1(2) no
O11 N12 C13 C9 -0.5(2) no
O11 N12 C13 N14 -179.50(17) no
N10 C9 C13 N12 1.1(2) no
O8 C9 C13 N12 177.93(18) no
N10 C9 C13 N14 179.92(19) no
O8 C9 C13 N14 -3.2(3) no
N12 C13 N14 O16 161.27(18) no
C9 C13 N14 O16 -17.5(3) no
N12 C13 N14 O15 -18.4(3) no
C9 C13 N14 O15 162.9(2) no

loop_
_cod_related_entry_id
_cod_related_entry_database
_cod_related_entry_code
1 ChemSpider 21134527
